data_7103733
loop_
_publ_author_name
'Daniel Mindiola'
'Falguni Basuli'
'John C. Huffman'

_publ_section_title
;
Snapshots of an oxidatively induced alpha-hydrogen
abstraction reaction to prepare a terminal and four-coordinate titanium
imide
;
_journal_name_full 'Chemical communications (Cambridge, England)'
_journal_paper_doi 10.1039/b304633h
_journal_year 2003
_chemical_formula_structural Ti(C29H41N2)(NHC6H3iPr2)2
_chemical_formula_sum 'C53 H77 N4 Ti'
_chemical_formula_weight 818.09
_space_group_IT_number 2
_symmetry_cell_setting triclinic
_symmetry_space_group_name_Hall '-P 1'
_symmetry_space_group_name_H-M 'P -1'
_atom_sites_solution_hydrogens geom
_atom_sites_solution_primary direct
_atom_sites_solution_secondary difmap
_audit_creation_date 12/26/2002
_audit_creation_method SHELXL-97
_cell_angle_alpha 90.265(3)
_cell_angle_beta 95.720(3)
_cell_angle_gamma 115.017(3)
_cell_formula_units_Z 2
_cell_length_a 11.3389(14)
_cell_length_b 11.7121(15)
_cell_length_c 20.010(2)
_cell_measurement_reflns_used 7608
_cell_measurement_temperature 138(2)
_cell_measurement_theta_max 30.01
_cell_measurement_theta_min 2.22
_cell_volume 2392.9(5)
_computing_cell_refinement 'SAINT (Bruker, 1999)'
_computing_data_collection 'SMART (Bruker, 1999)'
_computing_data_reduction 'SAINT (Bruker, 1999), XTEL (local package)'
_computing_structure_refinement 'SHELXL-97 (Sheldrick, 1997)'
_computing_structure_solution 'SHELXS-97 (Sheldrick, 1990)'
_diffrn_ambient_temperature 138(2)
_diffrn_detector 'CCD area detector'
_diffrn_detector_area_resol_mean 44.52
_diffrn_detector_type 'Bruker SMART 6000'
_diffrn_measured_fraction_theta_full 0.991
_diffrn_measured_fraction_theta_max 0.991
_diffrn_measurement_details '   0.30 degree frames measured for   3.16 seconds each'
_diffrn_measurement_device 'three-circle goniometer with fixed chi'
_diffrn_measurement_device_type 'Bruker Platform goniometer'
_diffrn_measurement_method '\w scans'
_diffrn_radiation_monochromator graphite
_diffrn_radiation_source 'fine-focus sealed tube'
_diffrn_radiation_type MoK\a
_diffrn_radiation_wavelength 0.71073
_diffrn_reflns_av_R_equivalents 0.1253
_diffrn_reflns_av_sigmaI/netI 0.1613
_diffrn_reflns_limit_h_max 15
_diffrn_reflns_limit_h_min -15
_diffrn_reflns_limit_k_max 16
_diffrn_reflns_limit_k_min -16
_diffrn_reflns_limit_l_max 28
_diffrn_reflns_limit_l_min -27
_diffrn_reflns_number 26431
_diffrn_reflns_theta_full 30.07
_diffrn_reflns_theta_max 30.07
_diffrn_reflns_theta_min 2.10
_diffrn_standards_decay_% 0.0
_exptl_absorpt_coefficient_mu 0.217
_exptl_absorpt_correction_type none
_exptl_crystal_colour 'dark green'
_exptl_crystal_density_diffrn 1.135
_exptl_crystal_density_method 'not measured'
_exptl_crystal_description 'cleaved fragment'
_exptl_crystal_F_000 890
_exptl_crystal_id MSC02188
_exptl_crystal_size_max .3
_exptl_crystal_size_mid .3
_exptl_crystal_size_min .3
_refine_diff_density_max 1.042
_refine_diff_density_min -0.559
_refine_diff_density_rms 0.089
_refine_ls_extinction_method none
_refine_ls_goodness_of_fit_ref 0.880
_refine_ls_hydrogen_treatment mixed
_refine_ls_matrix_type full
_refine_ls_number_parameters 831
_refine_ls_number_reflns 13917
_refine_ls_number_restraints 0
_refine_ls_restrained_S_all 0.880
_refine_ls_R_factor_all 0.1173
_refine_ls_R_factor_gt 0.0666
_refine_ls_shift/su_max 0.009
_refine_ls_shift/su_mean 0.000
_refine_ls_structure_factor_coef Fsqd
_refine_ls_weighting_details 'calc w=1/[\s^2^(Fo^2^)+(0.0670P)^2^+0.0000P] where P=(Fo^2^+2Fc^2^)/3'
_refine_ls_weighting_scheme calc
_refine_ls_wR_factor_gt 0.1465
_refine_ls_wR_factor_ref 0.1694
_reflns_number_gt 7605
_reflns_number_total 13917
_reflns_threshold_expression >2sigma(I)
_cod_data_source_file b304633h.txt
_cod_data_source_block d:\2002data\02188lb\02188
_cod_original_sg_symbol_H-M P-1
_cod_database_code 7103733

loop_
_symmetry_equiv_pos_as_xyz
'x, y, z'
'-x, -y, -z'

loop_
_atom_site_label
_atom_site_type_symbol
_atom_site_fract_x
_atom_site_fract_y
_atom_site_fract_z
_atom_site_U_iso_or_equiv
_atom_site_adp_type
_atom_site_occupancy
_atom_site_symmetry_multiplicity
_atom_site_calc_flag
_atom_site_refinement_flags
_atom_site_disorder_assembly
_atom_site_disorder_group
Ti1 Ti 0.75727(4) 0.69215(4) 0.75201(2) 0.01664(11) Uani 1 1 d . . .
H132 H 0.463(3) 0.707(3) 0.6263(17) 0.047(9) Uiso 1 1 d . . .
H133 H 0.399(3) 0.761(3) 0.6745(15) 0.035(8) Uiso 1 1 d . . .
N2 N 0.94748(18) 0.72401(17) 0.73833(10) 0.0178(4) Uani 1 1 d . . .
C3 C 1.0525(2) 0.8230(2) 0.76869(12) 0.0201(5) Uani 1 1 d . . .
C4 C 1.0477(2) 0.9314(2) 0.79553(13) 0.0223(5) Uani 1 1 d . . .
C5 C 0.9437(2) 0.9673(2) 0.78782(12) 0.0205(5) Uani 1 1 d . . .
N6 N 0.82149(18) 0.88850(17) 0.76415(10) 0.0185(4) Uani 1 1 d . . .
C7 C 0.9738(2) 0.6377(2) 0.69662(12) 0.0191(5) Uani 1 1 d . . .
C8 C 0.9490(2) 0.5149(2) 0.71811(12) 0.0199(5) Uani 1 1 d . . .
C9 C 0.9732(2) 0.4348(2) 0.67473(13) 0.0226(5) Uani 1 1 d . . .
C11 C 1.0174(2) 0.4706(2) 0.61335(13) 0.0245(5) Uani 1 1 d . . .
C12 C 1.0392(2) 0.5901(2) 0.59287(13) 0.0256(5) Uani 1 1 d . . .
C13 C 1.0184(2) 0.6750(2) 0.63359(12) 0.0230(5) Uani 1 1 d . . .
C14 C 1.0449(3) 0.8057(2) 0.60769(14) 0.0293(6) Uani 1 1 d . . .
C15 C 1.1873(3) 0.8768(3) 0.5918(2) 0.0437(7) Uani 1 1 d . . .
C16 C 0.9504(3) 0.7952(3) 0.54562(16) 0.0374(7) Uani 1 1 d . . .
C17 C 0.9002(2) 0.4688(2) 0.78443(12) 0.0211(5) Uani 1 1 d . . .
C18 C 0.9978(3) 0.4359(3) 0.82976(14) 0.0286(6) Uani 1 1 d . . .
C19 C 0.7665(3) 0.3530(2) 0.77403(15) 0.0275(5) Uani 1 1 d . . .
C20 C 1.1853(2) 0.8202(3) 0.77588(16) 0.0281(6) Uani 1 1 d . . .
C21 C 0.9780(3) 1.1033(2) 0.80810(17) 0.0301(6) Uani 1 1 d . . .
C22 C 0.7243(2) 0.9376(2) 0.74998(12) 0.0198(5) Uani 1 1 d . . .
C23 C 0.6988(2) 0.9664(2) 0.68365(13) 0.0231(5) Uani 1 1 d . . .
C24 C 0.6020(3) 1.0104(2) 0.66967(14) 0.0281(6) Uani 1 1 d . . .
C25 C 0.5335(3) 1.0255(2) 0.71979(14) 0.0290(6) Uani 1 1 d . . .
C26 C 0.5591(2) 0.9958(2) 0.78423(14) 0.0269(5) Uani 1 1 d . . .
C27 C 0.6549(2) 0.9521(2) 0.80155(13) 0.0232(5) Uani 1 1 d . . .
C28 C 0.6828(3) 0.9261(3) 0.87422(13) 0.0285(6) Uani 1 1 d . . .
C29 C 0.7184(4) 1.0429(4) 0.92133(18) 0.0445(8) Uani 1 1 d . . .
C30 C 0.5680(3) 0.8127(3) 0.89757(16) 0.0376(7) Uani 1 1 d . . .
C31 C 0.7766(3) 0.9548(2) 0.62807(13) 0.0268(5) Uani 1 1 d . . .
C32 C 0.8978(3) 1.0789(3) 0.62345(18) 0.0369(7) Uani 1 1 d . . .
C33 C 0.6959(3) 0.9144(3) 0.55942(15) 0.0402(7) Uani 1 1 d . . .
N34 N 0.6765(2) 0.59053(19) 0.82653(10) 0.0231(4) Uani 1 1 d . . .
C35 C 0.6908(2) 0.5326(2) 0.88607(12) 0.0210(5) Uani 1 1 d . . .
C36 C 0.5912(2) 0.4145(2) 0.90124(12) 0.0237(5) Uani 1 1 d . . .
C37 C 0.6135(3) 0.3553(3) 0.95775(14) 0.0317(6) Uani 1 1 d . . .
C38 C 0.7286(3) 0.4078(3) 1.00046(15) 0.0370(7) Uani 1 1 d . . .
C39 C 0.8227(3) 0.5249(3) 0.98750(14) 0.0340(6) Uani 1 1 d . . .
C40 C 0.8068(2) 0.5890(2) 0.93150(12) 0.0235(5) Uani 1 1 d . . .
C41 C 0.9095(2) 0.7214(2) 0.92281(13) 0.0247(5) Uani 1 1 d . . .
C42 C 1.0494(3) 0.7310(3) 0.92994(16) 0.0333(6) Uani 1 1 d . . .
C43 C 0.9014(3) 0.8151(3) 0.97367(16) 0.0347(6) Uani 1 1 d . . .
C44 C 0.4573(3) 0.3530(2) 0.85998(15) 0.0283(5) Uani 1 1 d . . .
C45 C 0.4203(3) 0.2168(3) 0.8354(2) 0.0504(9) Uani 1 1 d . . .
C46 C 0.3527(3) 0.3612(4) 0.8995(2) 0.0489(8) Uani 1 1 d . . .
N47 N 0.6631(2) 0.61742(18) 0.66345(11) 0.0210(4) Uani 1 1 d . . .
C48 C 0.5478(2) 0.5039(2) 0.65252(11) 0.0198(5) Uani 1 1 d . . .
C49 C 0.4347(2) 0.4941(2) 0.68098(12) 0.0230(5) Uani 1 1 d . . .
C50 C 0.3235(3) 0.3797(3) 0.67364(15) 0.0310(6) Uani 1 1 d . . .
C51 C 0.3202(3) 0.2768(3) 0.63734(16) 0.0350(6) Uani 1 1 d . . .
C52 C 0.4297(3) 0.2883(2) 0.60746(14) 0.0288(6) Uani 1 1 d . . .
C53 C 0.5436(2) 0.4004(2) 0.61382(12) 0.0223(5) Uani 1 1 d . . .
C54 C 0.6604(2) 0.4148(2) 0.57749(12) 0.0234(5) Uani 1 1 d . . .
C55 C 0.6590(3) 0.4814(3) 0.51164(14) 0.0318(6) Uani 1 1 d . . .
C56 C 0.6698(3) 0.2905(3) 0.56287(17) 0.0337(6) Uani 1 1 d . . .
C57 C 0.4295(2) 0.6100(2) 0.71328(13) 0.0263(5) Uani 1 1 d . . .
C58 C 0.3991(3) 0.6865(3) 0.65824(16) 0.0322(6) Uani 1 1 d . . .
C59 C 0.3323(3) 0.5814(3) 0.76496(16) 0.0340(6) Uani 1 1 d . . .
H60 H 1.128(3) 0.992(2) 0.8193(13) 0.019(6) Uiso 1 1 d . . .
H61 H 0.953(3) 0.356(3) 0.6858(13) 0.021(7) Uiso 1 1 d . . .
H62 H 1.028(2) 0.411(2) 0.5838(13) 0.020(6) Uiso 1 1 d . . .
H63 H 1.066(3) 0.614(2) 0.5481(14) 0.020(6) Uiso 1 1 d . . .
H64 H 1.036(2) 0.855(2) 0.6433(13) 0.017(6) Uiso 1 1 d . . .
H65 H 1.252(3) 0.891(3) 0.6301(17) 0.039(8) Uiso 1 1 d . . .
H66 H 1.200(3) 0.959(3) 0.5791(18) 0.053(10) Uiso 1 1 d . . .
H67 H 1.204(3) 0.838(3) 0.5482(17) 0.043(9) Uiso 1 1 d . . .
H68 H 0.968(3) 0.876(3) 0.5315(17) 0.047(9) Uiso 1 1 d . . .
H69 H 0.965(3) 0.751(3) 0.5097(15) 0.029(7) Uiso 1 1 d . . .
H70 H 0.853(4) 0.753(3) 0.5548(18) 0.054(10) Uiso 1 1 d . . .
H71 H 0.895(2) 0.539(2) 0.8106(13) 0.018(6) Uiso 1 1 d . . .
H72 H 0.971(3) 0.412(3) 0.8730(17) 0.037(8) Uiso 1 1 d . . .
H73 H 1.010(3) 0.368(2) 0.8091(14) 0.024(7) Uiso 1 1 d . . .
H74 H 1.084(3) 0.512(3) 0.8386(14) 0.031(7) Uiso 1 1 d . . .
H75 H 0.704(3) 0.373(3) 0.7448(15) 0.031(7) Uiso 1 1 d . . .
H76 H 0.738(2) 0.330(2) 0.8176(14) 0.018(6) Uiso 1 1 d . . .
H77 H 0.779(2) 0.282(2) 0.7515(13) 0.019(6) Uiso 1 1 d . . .
H78 H 1.179(4) 0.743(4) 0.7916(19) 0.062(11) Uiso 1 1 d . . .
H79 H 1.212(3) 0.826(3) 0.7338(17) 0.038(9) Uiso 1 1 d . . .
H80 H 1.240(3) 0.879(3) 0.8106(18) 0.056(10) Uiso 1 1 d . . .
H81 H 1.068(4) 1.166(3) 0.8014(18) 0.057(10) Uiso 1 1 d . . .
H82 H 0.978(3) 1.112(3) 0.8527(18) 0.041(9) Uiso 1 1 d . . .
H83 H 0.913(3) 1.130(3) 0.7917(15) 0.036(8) Uiso 1 1 d . . .
H84 H 0.582(3) 1.027(2) 0.6246(14) 0.021(7) Uiso 1 1 d . . .
H85 H 0.469(3) 1.061(3) 0.7078(17) 0.049(9) Uiso 1 1 d . . .
H86 H 0.520(3) 1.009(2) 0.8212(14) 0.021(7) Uiso 1 1 d . . .
H87 H 0.757(3) 0.906(2) 0.8779(14) 0.028(7) Uiso 1 1 d . . .
H88 H 0.740(3) 1.027(3) 0.9667(19) 0.048(9) Uiso 1 1 d . . .
H89 H 0.785(4) 1.115(4) 0.911(2) 0.077(14) Uiso 1 1 d . . .
H90 H 0.641(4) 1.062(3) 0.9236(18) 0.058(10) Uiso 1 1 d . . .
H91 H 0.586(3) 0.801(3) 0.9431(17) 0.043(9) Uiso 1 1 d . . .
H92 H 0.489(3) 0.831(3) 0.8966(15) 0.039(8) Uiso 1 1 d . . .
H93 H 0.547(3) 0.736(3) 0.8722(15) 0.034(8) Uiso 1 1 d . . .
H94 H 0.808(3) 0.888(3) 0.6418(14) 0.028(7) Uiso 1 1 d . . .
H95 H 0.941(3) 1.072(3) 0.5867(17) 0.038(8) Uiso 1 1 d . . .
H96 H 0.945(4) 1.103(3) 0.663(2) 0.057(11) Uiso 1 1 d . . .
H97 H 0.871(3) 1.148(3) 0.6144(16) 0.042(9) Uiso 1 1 d . . .
H98 H 0.740(3) 0.895(3) 0.5244(18) 0.046(9) Uiso 1 1 d . . .
H99 H 0.615(3) 0.831(3) 0.5608(17) 0.050(9) Uiso 1 1 d . . .
H100 H 0.660(3) 0.970(3) 0.5438(18) 0.049(10) Uiso 1 1 d . . .
H101 H 0.600(3) 0.549(2) 0.8063(13) 0.017(6) Uiso 1 1 d . . .
H102 H 0.546(3) 0.273(3) 0.9642(15) 0.032(8) Uiso 1 1 d . . .
H103 H 0.746(3) 0.369(3) 1.0388(17) 0.046(9) Uiso 1 1 d . . .
H104 H 0.897(3) 0.560(3) 1.0162(18) 0.050(10) Uiso 1 1 d . . .
H105 H 0.896(2) 0.745(2) 0.8779(13) 0.018(6) Uiso 1 1 d . . .
H106 H 1.070(3) 0.712(3) 0.9745(17) 0.042(9) Uiso 1 1 d . . .
H107 H 1.049(3) 0.662(3) 0.8969(17) 0.047(9) Uiso 1 1 d . . .
H108 H 1.111(3) 0.814(3) 0.9263(15) 0.036(8) Uiso 1 1 d . . .
H109 H 0.814(3) 0.810(3) 0.9728(15) 0.035(8) Uiso 1 1 d . . .
H110 H 0.923(3) 0.805(3) 1.0192(18) 0.049(10) Uiso 1 1 d . . .
H111 H 0.957(3) 0.898(3) 0.9649(15) 0.037(8) Uiso 1 1 d . . .
H112 H 0.456(3) 0.395(2) 0.8217(14) 0.022(7) Uiso 1 1 d . . .
H113 H 0.334(4) 0.186(3) 0.8073(19) 0.060(11) Uiso 1 1 d . . .
H114 H 0.490(4) 0.209(4) 0.806(2) 0.076(12) Uiso 1 1 d . . .
H115 H 0.413(4) 0.172(4) 0.874(2) 0.055(11) Uiso 1 1 d . . .
H116 H 0.262(3) 0.329(3) 0.8722(15) 0.030(7) Uiso 1 1 d . . .
H117 H 0.344(4) 0.310(4) 0.937(2) 0.074(13) Uiso 1 1 d . . .
H118 H 0.380(3) 0.452(3) 0.9143(17) 0.045(9) Uiso 1 1 d . . .
H119 H 0.704(3) 0.627(3) 0.6298(18) 0.047(10) Uiso 1 1 d . . .
H120 H 0.250(3) 0.371(3) 0.6906(16) 0.042(9) Uiso 1 1 d . . .
H121 H 0.250(3) 0.202(3) 0.6358(15) 0.032(8) Uiso 1 1 d . . .
H122 H 0.421(3) 0.216(2) 0.5802(13) 0.022(7) Uiso 1 1 d . . .
H123 H 0.734(2) 0.467(2) 0.6058(13) 0.017(6) Uiso 1 1 d . . .
H124 H 0.741(4) 0.498(3) 0.4889(18) 0.057(10) Uiso 1 1 d . . .
H125 H 0.588(4) 0.430(3) 0.4818(18) 0.054(10) Uiso 1 1 d . . .
H126 H 0.656(3) 0.559(3) 0.5205(16) 0.039(8) Uiso 1 1 d . . .
H127 H 0.756(3) 0.310(3) 0.5443(17) 0.050(9) Uiso 1 1 d . . .
H128 H 0.665(3) 0.245(3) 0.6050(16) 0.035(8) Uiso 1 1 d . . .
H129 H 0.591(3) 0.234(3) 0.5315(15) 0.034(8) Uiso 1 1 d . . .
H130 H 0.516(3) 0.663(2) 0.7380(13) 0.021(6) Uiso 1 1 d . . .
H131 H 0.317(4) 0.640(3) 0.6340(18) 0.049(9) Uiso 1 1 d . . .
H134 H 0.338(3) 0.527(3) 0.8007(17) 0.046(9) Uiso 1 1 d . . .
H135 H 0.351(3) 0.660(3) 0.7867(15) 0.035(8) Uiso 1 1 d . . .
H136 H 0.237(3) 0.538(3) 0.7409(16) 0.040(8) Uiso 1 1 d . . .

loop_
_atom_site_aniso_label
_atom_site_aniso_U_11
_atom_site_aniso_U_22
_atom_site_aniso_U_33
_atom_site_aniso_U_23
_atom_site_aniso_U_13
_atom_site_aniso_U_12
Ti1 0.01444(19) 0.01780(19) 0.0187(2) 0.00072(15) 0.00001(15) 0.00821(15)
N2 0.0140(9) 0.0189(9) 0.0213(10) -0.0012(7) 0.0001(7) 0.0082(7)
C3 0.0145(10) 0.0231(11) 0.0227(12) 0.0011(9) 0.0023(9) 0.0081(9)
C4 0.0155(11) 0.0212(11) 0.0274(13) -0.0049(10) -0.0022(10) 0.0060(9)
C5 0.0199(11) 0.0198(11) 0.0227(12) -0.0001(9) 0.0019(9) 0.0094(9)
N6 0.0168(9) 0.0187(9) 0.0213(10) -0.0004(7) -0.0006(8) 0.0094(7)
C7 0.0131(10) 0.0216(11) 0.0232(11) -0.0031(9) -0.0031(9) 0.0091(9)
C8 0.0143(10) 0.0223(11) 0.0231(12) -0.0021(9) -0.0028(9) 0.0088(9)
C9 0.0198(11) 0.0211(11) 0.0286(13) -0.0025(10) -0.0039(10) 0.0119(9)
C11 0.0212(12) 0.0285(12) 0.0258(13) -0.0079(10) -0.0018(10) 0.0135(10)
C12 0.0235(12) 0.0302(13) 0.0248(13) -0.0010(10) 0.0064(10) 0.0121(10)
C13 0.0209(12) 0.0251(11) 0.0250(12) 0.0007(10) 0.0028(10) 0.0116(10)
C14 0.0385(15) 0.0261(12) 0.0256(13) 0.0037(10) 0.0115(11) 0.0143(11)
C15 0.0406(18) 0.0349(16) 0.051(2) 0.0121(15) 0.0119(16) 0.0101(14)
C16 0.053(2) 0.0339(15) 0.0328(16) 0.0086(13) 0.0093(14) 0.0242(14)
C17 0.0218(11) 0.0187(11) 0.0246(12) 0.0003(9) 0.0000(10) 0.0107(9)
C18 0.0335(15) 0.0289(13) 0.0277(14) 0.0016(11) -0.0009(12) 0.0183(12)
C19 0.0227(13) 0.0242(12) 0.0333(15) 0.0006(11) 0.0049(11) 0.0075(10)
C20 0.0175(12) 0.0303(14) 0.0374(16) -0.0066(12) 0.0009(11) 0.0117(10)
C21 0.0255(14) 0.0225(12) 0.0421(17) -0.0071(12) -0.0037(12) 0.0117(11)
C22 0.0177(11) 0.0142(10) 0.0259(12) -0.0018(9) -0.0037(9) 0.0067(8)
C23 0.0225(12) 0.0172(10) 0.0276(13) 0.0002(9) 0.0000(10) 0.0073(9)
C24 0.0295(13) 0.0219(12) 0.0330(14) 0.0042(10) -0.0035(11) 0.0125(10)
C25 0.0243(13) 0.0238(12) 0.0410(15) 0.0004(11) -0.0032(11) 0.0138(10)
C26 0.0209(12) 0.0262(12) 0.0364(15) -0.0029(11) 0.0017(11) 0.0130(10)
C27 0.0214(12) 0.0209(11) 0.0280(13) -0.0025(9) -0.0009(10) 0.0104(9)
C28 0.0268(13) 0.0368(14) 0.0279(13) -0.0015(11) 0.0013(11) 0.0198(11)
C29 0.046(2) 0.056(2) 0.0367(18) -0.0137(16) -0.0024(15) 0.0281(18)
C30 0.0347(16) 0.0518(19) 0.0309(16) 0.0080(14) 0.0078(13) 0.0219(14)
C31 0.0319(14) 0.0243(12) 0.0268(13) 0.0050(10) 0.0036(11) 0.0144(11)
C32 0.0353(16) 0.0346(15) 0.0375(17) 0.0001(13) 0.0106(14) 0.0105(13)
C33 0.0387(17) 0.0512(19) 0.0270(15) 0.0048(14) 0.0042(13) 0.0153(16)
N34 0.0171(10) 0.0267(10) 0.0234(10) 0.0029(8) -0.0027(8) 0.0084(8)
C35 0.0215(11) 0.0276(12) 0.0215(12) 0.0045(9) 0.0050(9) 0.0172(10)
C36 0.0247(12) 0.0269(12) 0.0264(13) 0.0052(10) 0.0085(10) 0.0165(10)
C37 0.0359(15) 0.0330(14) 0.0355(15) 0.0138(12) 0.0145(12) 0.0211(12)
C38 0.0446(17) 0.0502(17) 0.0300(15) 0.0186(13) 0.0089(13) 0.0322(15)
C39 0.0332(15) 0.0499(17) 0.0258(14) 0.0049(12) -0.0026(12) 0.0257(14)
C40 0.0234(12) 0.0309(12) 0.0222(12) 0.0011(10) 0.0017(10) 0.0174(10)
C41 0.0203(12) 0.0333(13) 0.0217(12) -0.0026(10) -0.0038(10) 0.0140(10)
C42 0.0232(13) 0.0401(16) 0.0372(16) -0.0064(13) -0.0058(12) 0.0161(12)
C43 0.0333(16) 0.0387(16) 0.0359(17) -0.0053(13) -0.0010(13) 0.0201(13)
C44 0.0247(13) 0.0274(13) 0.0358(15) 0.0061(11) 0.0092(11) 0.0127(11)
C45 0.0336(18) 0.0309(16) 0.083(3) -0.0046(18) 0.0027(19) 0.0113(14)
C46 0.0278(16) 0.070(2) 0.056(2) 0.0020(19) 0.0107(16) 0.0266(17)
N47 0.0193(10) 0.0221(10) 0.0218(10) 0.0007(8) 0.0006(8) 0.0094(8)
C48 0.0182(11) 0.0228(11) 0.0193(11) 0.0001(9) -0.0040(9) 0.0110(9)
C49 0.0185(11) 0.0286(12) 0.0234(12) -0.0020(10) -0.0041(9) 0.0129(10)
C50 0.0183(12) 0.0346(14) 0.0395(16) -0.0014(12) 0.0014(11) 0.0111(11)
C51 0.0235(14) 0.0280(14) 0.0464(17) -0.0030(12) 0.0023(12) 0.0047(11)
C52 0.0258(13) 0.0252(12) 0.0339(14) -0.0072(11) -0.0043(11) 0.0113(10)
C53 0.0216(12) 0.0257(12) 0.0218(12) -0.0009(9) -0.0046(9) 0.0136(10)
C54 0.0233(12) 0.0253(12) 0.0230(12) -0.0043(10) -0.0030(10) 0.0129(10)
C55 0.0339(15) 0.0407(16) 0.0249(13) -0.0002(12) -0.0008(12) 0.0208(13)
C56 0.0311(15) 0.0318(14) 0.0424(17) -0.0068(13) -0.0015(13) 0.0188(12)
C57 0.0173(12) 0.0309(13) 0.0316(14) -0.0053(11) -0.0045(10) 0.0129(10)
C58 0.0308(15) 0.0256(13) 0.0396(16) -0.0021(12) -0.0013(13) 0.0126(12)
C59 0.0327(15) 0.0433(16) 0.0354(16) -0.0003(13) 0.0075(12) 0.0247(13)

loop_
_atom_type_symbol
_atom_type_description
_atom_type_scat_dispersion_real
_atom_type_scat_dispersion_imag
_atom_type_scat_source
Ti Ti 0.2776 0.4457 'International Tables Vol C Tables 4.2.6.8 and 6.1.1.4'
N N 0.0061 0.0033 'International Tables Vol C Tables 4.2.6.8 and 6.1.1.4'
C C 0.0033 0.0016 'International Tables Vol C Tables 4.2.6.8 and 6.1.1.4'
H H 0.0000 0.0000 'International Tables Vol C Tables 4.2.6.8 and 6.1.1.4'

loop_
_geom_angle_atom_site_label_1
_geom_angle_atom_site_label_2
_geom_angle_atom_site_label_3
_geom_angle
_geom_angle_site_symmetry_1
_geom_angle_site_symmetry_3
_geom_angle_publ_flag
N34 Ti1 N47 112.99(9) . . ?
N34 Ti1 N2 118.60(8) . . ?
N47 Ti1 N2 101.65(8) . . ?
N34 Ti1 N6 117.20(8) . . ?
N47 Ti1 N6 114.88(8) . . ?
N2 Ti1 N6 88.42(7) . . ?
C3 N2 C7 116.52(18) . . ?
C3 N2 Ti1 122.29(14) . . ?
C7 N2 Ti1 121.16(14) . . ?
N2 C3 C4 124.0(2) . . ?
N2 C3 C20 119.8(2) . . ?
C4 C3 C20 116.2(2) . . ?
C3 C4 C5 128.3(2) . . ?
N6 C5 C4 123.3(2) . . ?
N6 C5 C21 120.9(2) . . ?
C4 C5 C21 115.8(2) . . ?
C5 N6 C22 119.33(18) . . ?
C5 N6 Ti1 123.31(15) . . ?
C22 N6 Ti1 117.23(14) . . ?
C13 C7 C8 120.6(2) . . ?
C13 C7 N2 119.3(2) . . ?
C8 C7 N2 120.1(2) . . ?
C9 C8 C7 117.3(2) . . ?
C9 C8 C17 119.4(2) . . ?
C7 C8 C17 123.3(2) . . ?
C11 C9 C8 122.5(2) . . ?
C9 C11 C12 119.4(2) . . ?
C11 C12 C13 121.3(2) . . ?
C12 C13 C7 118.9(2) . . ?
C12 C13 C14 118.4(2) . . ?
C7 C13 C14 122.7(2) . . ?
C16 C14 C13 110.9(2) . . ?
C16 C14 C15 110.1(3) . . ?
C13 C14 C15 111.7(2) . . ?
C8 C17 C18 112.1(2) . . ?
C8 C17 C19 111.0(2) . . ?
C18 C17 C19 109.5(2) . . ?
C23 C22 C27 121.3(2) . . ?
C23 C22 N6 118.4(2) . . ?
C27 C22 N6 120.3(2) . . ?
C24 C23 C22 118.3(2) . . ?
C24 C23 C31 120.2(2) . . ?
C22 C23 C31 121.5(2) . . ?
C25 C24 C23 121.1(3) . . ?
C26 C25 C24 119.8(2) . . ?
C25 C26 C27 122.0(2) . . ?
C26 C27 C22 117.6(2) . . ?
C26 C27 C28 119.6(2) . . ?
C22 C27 C28 122.7(2) . . ?
C27 C28 C30 111.9(2) . . ?
C27 C28 C29 111.4(2) . . ?
C30 C28 C29 110.2(3) . . ?
C33 C31 C23 113.4(2) . . ?
C33 C31 C32 109.8(3) . . ?
C23 C31 C32 110.6(2) . . ?
C35 N34 Ti1 148.64(17) . . ?
N34 C35 C40 120.5(2) . . ?
N34 C35 C36 120.8(2) . . ?
C40 C35 C36 118.7(2) . . ?
C37 C36 C35 119.1(2) . . ?
C37 C36 C44 118.0(2) . . ?
C35 C36 C44 122.8(2) . . ?
C38 C37 C36 122.1(3) . . ?
C39 C38 C37 118.8(3) . . ?
C38 C39 C40 121.9(3) . . ?
C39 C40 C35 119.3(2) . . ?
C39 C40 C41 119.3(2) . . ?
C35 C40 C41 121.3(2) . . ?
C40 C41 C43 110.4(2) . . ?
C40 C41 C42 113.0(2) . . ?
C43 C41 C42 109.1(2) . . ?
C46 C44 C36 110.3(2) . . ?
C46 C44 C45 111.3(3) . . ?
C36 C44 C45 113.2(2) . . ?
C48 N47 Ti1 125.11(17) . . ?
N47 C48 C49 119.0(2) . . ?
N47 C48 C53 121.2(2) . . ?
C49 C48 C53 119.7(2) . . ?
C50 C49 C48 118.9(2) . . ?
C50 C49 C57 120.0(2) . . ?
C48 C49 C57 120.8(2) . . ?
C51 C50 C49 121.4(3) . . ?
C52 C51 C50 119.4(3) . . ?
C51 C52 C53 121.4(2) . . ?
C52 C53 C48 119.0(2) . . ?
C52 C53 C54 121.1(2) . . ?
C48 C53 C54 119.8(2) . . ?
C53 C54 C56 114.2(2) . . ?
C53 C54 C55 110.3(2) . . ?
C56 C54 C55 109.6(2) . . ?
C59 C57 C58 109.7(2) . . ?
C59 C57 C49 114.8(2) . . ?
C58 C57 C49 109.1(2) . . ?

loop_
_geom_bond_atom_site_label_1
_geom_bond_atom_site_label_2
_geom_bond_distance
_geom_bond_site_symmetry_2
_geom_bond_publ_flag
Ti1 N34 1.961(2) . ?
Ti1 N47 1.966(2) . ?
Ti1 N2 2.0746(19) . ?
Ti1 N6 2.1027(18) . ?
N2 C3 1.346(3) . ?
N2 C7 1.450(3) . ?
C3 C4 1.401(3) . ?
C3 C20 1.512(3) . ?
C4 C5 1.405(3) . ?
C5 N6 1.334(3) . ?
C5 C21 1.514(3) . ?
N6 C22 1.449(3) . ?
C7 C13 1.408(4) . ?
C7 C8 1.422(3) . ?
C8 C9 1.402(3) . ?
C8 C17 1.503(3) . ?
C9 C11 1.373(4) . ?
C11 C12 1.386(4) . ?
C12 C13 1.393(3) . ?
C13 C14 1.533(4) . ?
C14 C16 1.526(4) . ?
C14 C15 1.539(4) . ?
C17 C18 1.537(3) . ?
C17 C19 1.542(3) . ?
C22 C23 1.403(3) . ?
C22 C27 1.410(3) . ?
C23 C24 1.402(3) . ?
C23 C31 1.527(4) . ?
C24 C25 1.382(4) . ?
C25 C26 1.372(4) . ?
C26 C27 1.399(3) . ?
C27 C28 1.517(4) . ?
C28 C30 1.530(4) . ?
C28 C29 1.540(4) . ?
C31 C33 1.525(4) . ?
C31 C32 1.532(4) . ?
N34 C35 1.403(3) . ?
C35 C40 1.419(3) . ?
C35 C36 1.425(3) . ?
C36 C37 1.387(4) . ?
C36 C44 1.525(4) . ?
C37 C38 1.381(4) . ?
C38 C39 1.381(4) . ?
C39 C40 1.390(4) . ?
C40 C41 1.519(4) . ?
C41 C43 1.530(4) . ?
C41 C42 1.534(3) . ?
C44 C46 1.524(4) . ?
C44 C45 1.533(4) . ?
N47 C48 1.413(3) . ?
C48 C49 1.415(3) . ?
C48 C53 1.417(3) . ?
C49 C50 1.393(4) . ?
C49 C57 1.527(3) . ?
C50 C51 1.388(4) . ?
C51 C52 1.387(4) . ?
C52 C53 1.392(3) . ?
C53 C54 1.521(3) . ?
C54 C56 1.533(3) . ?
C54 C55 1.536(4) . ?
C57 C59 1.521(4) . ?
C57 C58 1.525(4) . ?
